data_4343015
loop_
_publ_author_name
'Pait, Moumita'
'Bauz\'a, Antonio'
'Frontera, Antonio'
'Colacio, Enrique'
'Ray, Debashis'

_publ_section_title
;
 A new family of ni4 and ni6 aggregates from the self-assembly of [ni2]
 building units: role of carboxylate and carbonate bridges.
;
_journal_issue 10
_journal_name_full 'Inorganic chemistry'
_journal_page_first 4709
_journal_page_last 4723
_journal_paper_doi 10.1021/acs.inorgchem.5b00039
_journal_volume 54
_journal_year 2015
_chemical_formula_moiety 'C52 H69 N6 Ni6 O20, Cl O4, 0.5(O2), 8(OH2)'
_chemical_formula_sum 'C52 H87 Cl N6 Ni6 O33'
_chemical_formula_weight 1711.88
_chemical_name_systematic
;
 ?
;
_space_group_IT_number 14
_symmetry_cell_setting monoclinic
_symmetry_space_group_name_Hall '-P 2ybc'
_symmetry_space_group_name_H-M 'P 1 21/c 1'
_atom_sites_solution_hydrogens geom
_atom_sites_solution_primary direct
_atom_sites_solution_secondary difmap
_audit_creation_method SHELXL-97
_cell_angle_alpha 90.00
_cell_angle_beta 127.462(2)
_cell_angle_gamma 90.00
_cell_formula_units_Z 4
_cell_length_a 16.9227(6)
_cell_length_b 24.5016(8)
_cell_length_c 23.0290(7)
_cell_measurement_temperature 298(2)
_cell_volume 7579.3(5)
_computing_cell_refinement 'Bruker SMART'
_computing_data_collection 'Bruker SMART'
_computing_data_reduction 'Bruker SAINT'
_computing_molecular_graphics Diamond
_computing_publication_material 'SHELXL-97 (Sheldrick, 1997), PLATON (Spek, 2009)'
_computing_structure_refinement 'SHELXL-97 (Sheldrick, 2008)'
_computing_structure_solution 'SHELXS-97 (Sheldrick, 1990)'
_diffrn_ambient_temperature 298(2)
_diffrn_measured_fraction_theta_full 0.984
_diffrn_measured_fraction_theta_max 0.984
_diffrn_measurement_device_type 'CCD area detector'
_diffrn_measurement_method 'phi and omega scans'
_diffrn_radiation_monochromator graphite
_diffrn_radiation_source 'fine-focus sealed tube'
_diffrn_radiation_type MoK\a
_diffrn_radiation_wavelength 0.71073
_diffrn_reflns_av_R_equivalents 0.0713
_diffrn_reflns_av_sigmaI/netI 0.0862
_diffrn_reflns_limit_h_max 16
_diffrn_reflns_limit_h_min -19
_diffrn_reflns_limit_k_max 25
_diffrn_reflns_limit_k_min -28
_diffrn_reflns_limit_l_max 26
_diffrn_reflns_limit_l_min -26
_diffrn_reflns_number 73696
_diffrn_reflns_theta_full 24.57
_diffrn_reflns_theta_max 24.57
_diffrn_reflns_theta_min 1.52
_exptl_absorpt_coefficient_mu 1.580
_exptl_absorpt_correction_T_max 0.685
_exptl_absorpt_correction_T_min 0.600
_exptl_absorpt_correction_type multi-scan
_exptl_absorpt_process_details 'SADABS (Sheldrick, 1997)'
_exptl_crystal_colour green
_exptl_crystal_density_diffrn 1.500
_exptl_crystal_density_method 'not measured'
_exptl_crystal_description block
_exptl_crystal_F_000 3488
_exptl_crystal_size_max 0.33
_exptl_crystal_size_mid 0.29
_exptl_crystal_size_min 0.24
_refine_diff_density_max 1.660
_refine_diff_density_min -0.525
_refine_diff_density_rms 0.091
_refine_ls_extinction_method none
_refine_ls_goodness_of_fit_ref 1.024
_refine_ls_hydrogen_treatment mixed
_refine_ls_matrix_type full
_refine_ls_number_parameters 893
_refine_ls_number_reflns 12508
_refine_ls_number_restraints 0
_refine_ls_restrained_S_all 1.024
_refine_ls_R_factor_all 0.1168
_refine_ls_R_factor_gt 0.0557
_refine_ls_shift/su_max 0.009
_refine_ls_shift/su_mean 0.005
_refine_ls_structure_factor_coef Fsqd
_refine_ls_weighting_details 'calc w=1/[\s^2^(Fo^2^)+(0.0831P)^2^+6.0910P] where P=(Fo^2^+2Fc^2^)/3'
_refine_ls_weighting_scheme calc
_refine_ls_wR_factor_gt 0.1400
_refine_ls_wR_factor_ref 0.1667
_reflns_number_gt 7100
_reflns_number_total 12508
_reflns_threshold_expression >2\s(I)
_cod_data_source_file ic5b00039_si_002.cif
_cod_data_source_block Complex3
_cod_depositor_comments
;
The following automatic conversions were performed:

'_symmetry_cell_setting' value 'Monoclinic' changed to 'monoclinic'
according to
/usr/data/users/saulius/crontab/automatic-downloads/rss-feeds/ACS/lib/dictionaries/cif_core.dic
dictionary named 'cif_core.dic' version 2.4.2 from 2011-04-26.

Automatic conversion script
Id: cif_fix_values 3271 2015-04-21 07:52:19Z andrius 

 Adding full bibliography for 4343013--4343015.cif.
;
_cod_original_cell_volume 7579.3(4)
_cod_original_sg_symbol_H-M 'P 21/c'
_cod_database_code 4343015

loop_
_symmetry_equiv_pos_as_xyz
'x, y, z'
'-x, y+1/2, -z+1/2'
'-x, -y, -z'
'x, -y-1/2, z-1/2'

loop_
_atom_site_label
_atom_site_type_symbol
_atom_site_fract_x
_atom_site_fract_y
_atom_site_fract_z
_atom_site_U_iso_or_equiv
_atom_site_adp_type
_atom_site_occupancy
_atom_site_symmetry_multiplicity
_atom_site_calc_flag
_atom_site_refinement_flags
Ni1 Ni 0.32884(6) 1.08625(3) 0.07560(4) 0.0426(2) Uani 1 1 d .
Ni2 Ni 0.29428(6) 1.06453(3) 0.19311(4) 0.0376(2) Uani 1 1 d .
Ni3 Ni 0.31618(6) 0.94791(3) 0.22284(4) 0.0381(2) Uani 1 1 d .
Ni4 Ni 0.54176(6) 0.92941(3) 0.33725(4) 0.0392(2) Uani 1 1 d .
Ni5 Ni 0.61627(6) 0.92479(3) 0.25132(4) 0.0399(2) Uani 1 1 d .
Ni6 Ni 0.65734(6) 1.04460(4) 0.23152(5) 0.0458(3) Uani 1 1 d .
O1 O 0.3990(3) 1.06107(19) 0.0344(2) 0.0524(13) Uani 1 1 d .
O2 O 0.2413(3) 1.11089(17) 0.1042(2) 0.0425(11) Uani 1 1 d .
O3 O 0.3353(3) 1.01878(17) 0.2819(2) 0.0390(11) Uani 1 1 d .
O4 O 0.2136(3) 0.99448(16) 0.1351(2) 0.0389(11) Uani 1 1 d .
O5 O 0.4129(3) 0.90383(17) 0.3137(2) 0.0425(11) Uani 1 1 d .
O6 O 0.6753(3) 0.94665(17) 0.3599(2) 0.0430(11) Uani 1 1 d .
O7 O 0.5269(3) 0.87525(17) 0.2603(2) 0.0406(11) Uani 1 1 d .
O8 O 0.7177(3) 0.96880(18) 0.2526(2) 0.0451(11) Uani 1 1 d .
O9 O 0.6147(4) 1.12322(19) 0.2186(3) 0.0592(13) Uani 1 1 d .
O10 O 0.4464(3) 0.97360(17) 0.2474(2) 0.0391(11) Uani 1 1 d .
O11 O 0.3955(3) 1.04231(17) 0.1710(2) 0.0400(11) Uani 1 1 d .
O12 O 0.5446(3) 1.00186(17) 0.2207(2) 0.0413(11) Uani 1 1 d .
O13 O 0.4363(3) 1.14714(18) 0.1459(2) 0.0549(13) Uani 1 1 d .
O14 O 0.2265(3) 1.01720(19) 0.0277(2) 0.0563(13) Uani 1 1 d .
O15 O 0.4081(3) 1.12734(18) 0.2538(2) 0.0558(13) Uani 1 1 d .
O16 O 0.3369(3) 0.88339(18) 0.1663(2) 0.0521(12) Uani 1 1 d .
O17 O 0.5213(3) 1.00106(17) 0.3894(2) 0.0512(12) Uani 1 1 d .
O18 O 0.5386(3) 0.91985(18) 0.1347(2) 0.0540(13) Uani 1 1 d .
O19 O 0.7247(4) 1.04496(19) 0.3487(2) 0.0565(13) Uani 1 1 d .
O20 O 0.5768(3) 1.02792(18) 0.1191(2) 0.0509(12) Uani 1 1 d .
N1 N 0.2582(4) 1.1375(2) -0.0091(3) 0.0493(15) Uani 1 1 d .
N2 N 0.2061(4) 1.1016(2) 0.2109(3) 0.0418(14) Uani 1 1 d .
N3 N 0.2031(4) 0.9105(2) 0.2087(3) 0.0438(14) Uani 1 1 d .
N4 N 0.6193(4) 0.8883(2) 0.4295(3) 0.0427(14) Uani 1 1 d .
N5 N 0.6901(4) 0.8561(2) 0.2683(3) 0.0456(14) Uani 1 1 d .
N6 N 0.7765(5) 1.0761(3) 0.2458(3) 0.0567(16) Uani 1 1 d .
C1 C 0.3942(5) 1.1058(3) -0.0062(4) 0.065(2) Uani 1 1 d .
H1A H 0.4140 1.0937 -0.0357 0.078 Uiso 1 1 calc R
H1B H 0.4416 1.1332 0.0276 0.078 Uiso 1 1 calc R
C2 C 0.2915(6) 1.1319(3) -0.0560(4) 0.064(2) Uani 1 1 d .
C3 C 0.2188(7) 1.0948(5) -0.1191(5) 0.112(4) Uani 1 1 d .
H3A H 0.1601 1.1150 -0.1555 0.168 Uiso 1 1 calc R
H3B H 0.2010 1.0652 -0.1018 0.168 Uiso 1 1 calc R
H3C H 0.2490 1.0805 -0.1402 0.168 Uiso 1 1 calc R
C4 C 0.2999(7) 1.1881(4) -0.0832(5) 0.118(4) Uani 1 1 d .
H4A H 0.2350 1.2042 -0.1156 0.177 Uiso 1 1 calc R
H4B H 0.3278 1.1832 -0.1087 0.177 Uiso 1 1 calc R
H4C H 0.3422 1.2118 -0.0420 0.177 Uiso 1 1 calc R
C5 C 0.1907(5) 1.1720(3) -0.0249(4) 0.0502(19) Uani 1 1 d .
H5 H 0.1646 1.1932 -0.0665 0.060 Uiso 1 1 calc R
C6 C 0.1505(5) 1.1817(3) 0.0148(3) 0.0406(16) Uani 1 1 d .
C7 C 0.0840(5) 1.2252(3) -0.0101(4) 0.0499(19) Uani 1 1 d .
H7 H 0.0688 1.2446 -0.0504 0.060 Uiso 1 1 calc R
C8 C 0.0400(6) 1.2410(3) 0.0206(4) 0.0543(19) Uani 1 1 d .
C9 C -0.0320(7) 1.2890(3) -0.0067(5) 0.096(3) Uani 1 1 d .
H9A H -0.0014 1.3211 -0.0090 0.144 Uiso 1 1 calc R
H9B H -0.0481 1.2952 0.0261 0.144 Uiso 1 1 calc R
H9C H -0.0917 1.2809 -0.0546 0.144 Uiso 1 1 calc R
C10 C 0.0621(5) 1.2102(3) 0.0797(4) 0.0535(19) Uani 1 1 d .
H10 H 0.0325 1.2196 0.1016 0.064 Uiso 1 1 calc R
C11 C 0.1272(5) 1.1656(2) 0.1073(3) 0.0393(16) Uani 1 1 d .
C12 C 0.1761(5) 1.1507(3) 0.0766(3) 0.0379(16) Uani 1 1 d .
C13 C 0.1476(5) 1.1407(3) 0.1733(4) 0.0447(17) Uani 1 1 d .
H13 H 0.1134 1.1555 0.1894 0.054 Uiso 1 1 calc R
C14 C 0.2249(5) 1.0853(3) 0.2810(3) 0.0448(18) Uani 1 1 d .
C15 C 0.3018(6) 1.1258(3) 0.3393(4) 0.064(2) Uani 1 1 d .
H15A H 0.3599 1.1256 0.3410 0.096 Uiso 1 1 calc R
H15B H 0.3200 1.1153 0.3862 0.096 Uiso 1 1 calc R
H15C H 0.2736 1.1618 0.3273 0.096 Uiso 1 1 calc R
C16 C 0.1315(5) 1.0849(3) 0.2764(4) 0.063(2) Uani 1 1 d .
H16A H 0.0794 1.0659 0.2331 0.094 Uiso 1 1 calc R
H16B H 0.1110 1.1218 0.2747 0.094 Uiso 1 1 calc R
H16C H 0.1452 1.0669 0.3187 0.094 Uiso 1 1 calc R
C17 C 0.2680(5) 1.0271(3) 0.2984(3) 0.0470(18) Uani 1 1 d .
H17A H 0.3022 1.0199 0.3499 0.056 Uiso 1 1 calc R
H17B H 0.2137 1.0012 0.2707 0.056 Uiso 1 1 calc R
C18 C 0.1201(5) 0.9845(3) 0.1206(4) 0.0475(18) Uani 1 1 d .
H18A H 0.0675 0.9925 0.0695 0.057 Uiso 1 1 calc R
H18B H 0.1128 1.0095 0.1498 0.057 Uiso 1 1 calc R
C19 C 0.1060(5) 0.9260(3) 0.1366(4) 0.0447(17) Uani 1 1 d .
C20 C 0.0161(5) 0.9232(3) 0.1372(4) 0.066(2) Uani 1 1 d .
H20A H 0.0053 0.8861 0.1440 0.098 Uiso 1 1 calc R
H20B H -0.0418 0.9366 0.0914 0.098 Uiso 1 1 calc R
H20C H 0.0285 0.9453 0.1764 0.098 Uiso 1 1 calc R
C21 C 0.0921(6) 0.8875(3) 0.0785(4) 0.066(2) Uani 1 1 d .
H21A H 0.1442 0.8938 0.0740 0.099 Uiso 1 1 calc R
H21B H 0.0287 0.8944 0.0323 0.099 Uiso 1 1 calc R
H21C H 0.0948 0.8504 0.0927 0.099 Uiso 1 1 calc R
C22 C 0.2073(5) 0.8743(3) 0.2504(4) 0.0450(17) Uani 1 1 d .
H22 H 0.1473 0.8592 0.2355 0.054 Uiso 1 1 calc R
C23 C 0.2984(5) 0.8542(3) 0.3199(3) 0.0414(17) Uani 1 1 d .
C24 C 0.2841(5) 0.8177(3) 0.3595(4) 0.057(2) Uani 1 1 d .
H24 H 0.2193 0.8073 0.3397 0.069 Uiso 1 1 calc R
C25 C 0.3613(6) 0.7963(3) 0.4268(4) 0.070(2) Uani 1 1 d .
C26 C 0.3432(7) 0.7568(4) 0.4689(5) 0.111(4) Uani 1 1 d .
H26A H 0.2729 0.7519 0.4429 0.166 Uiso 1 1 calc R
H26B H 0.3720 0.7713 0.5167 0.166 Uiso 1 1 calc R
H26C H 0.3733 0.7222 0.4736 0.166 Uiso 1 1 calc R
C27 C 0.4563(6) 0.8109(3) 0.4528(4) 0.062(2) Uani 1 1 d .
H27 H 0.5095 0.7966 0.4975 0.075 Uiso 1 1 calc R
C28 C 0.4772(5) 0.8461(3) 0.4159(4) 0.0420(17) Uani 1 1 d .
C29 C 0.3969(5) 0.8691(2) 0.3486(3) 0.0379(16) Uani 1 1 d .
C30 C 0.5819(5) 0.8572(3) 0.4525(4) 0.0447(18) Uani 1 1 d .
H30 H 0.6269 0.8401 0.4973 0.054 Uiso 1 1 calc R
C31 C 0.7285(5) 0.9009(3) 0.4746(3) 0.0458(18) Uani 1 1 d .
C32 C 0.7475(5) 0.9522(3) 0.5181(4) 0.059(2) Uani 1 1 d .
H32A H 0.7235 0.9471 0.5462 0.089 Uiso 1 1 calc R
H32B H 0.7135 0.9823 0.4852 0.089 Uiso 1 1 calc R
H32C H 0.8177 0.9595 0.5504 0.089 Uiso 1 1 calc R
C33 C 0.7959(5) 0.8546(3) 0.5248(4) 0.065(2) Uani 1 1 d .
H33A H 0.7785 0.8217 0.4968 0.097 Uiso 1 1 calc R
H33B H 0.7875 0.8491 0.5621 0.097 Uiso 1 1 calc R
H33C H 0.8640 0.8637 0.5472 0.097 Uiso 1 1 calc R
C34 C 0.7483(5) 0.9123(3) 0.4182(4) 0.0510(19) Uani 1 1 d .
H34A H 0.8131 0.9294 0.4431 0.061 Uiso 1 1 calc R
H34B H 0.7500 0.8779 0.3982 0.061 Uiso 1 1 calc R
C35 C 0.5683(5) 0.8222(3) 0.2824(4) 0.0467(18) Uani 1 1 d .
H35A H 0.5145 0.7961 0.2634 0.056 Uiso 1 1 calc R
H35B H 0.6100 0.8202 0.3354 0.056 Uiso 1 1 calc R
C36 C 0.6302(5) 0.8053(3) 0.2575(4) 0.0455(18) Uani 1 1 d .
C37 C 0.6943(6) 0.7566(3) 0.3017(4) 0.072(2) Uani 1 1 d .
H37A H 0.7452 0.7678 0.3512 0.108 Uiso 1 1 calc R
H37B H 0.7246 0.7422 0.2807 0.108 Uiso 1 1 calc R
H37C H 0.6537 0.7290 0.3012 0.108 Uiso 1 1 calc R
C38 C 0.5628(6) 0.7911(3) 0.1756(4) 0.071(2) Uani 1 1 d .
H38A H 0.5237 0.8225 0.1478 0.107 Uiso 1 1 calc R
H38B H 0.5193 0.7616 0.1666 0.107 Uiso 1 1 calc R
H38C H 0.6031 0.7805 0.1611 0.107 Uiso 1 1 calc R
C39 C 0.7783(6) 0.8534(3) 0.2875(4) 0.0510(19) Uani 1 1 d .
H39 H 0.8046 0.8186 0.2942 0.061 Uiso 1 1 calc R
C40 C 0.8416(5) 0.8987(3) 0.2998(4) 0.0502(19) Uani 1 1 d .
C41 C 0.9386(6) 0.8849(4) 0.3280(4) 0.067(2) Uani 1 1 d .
H41 H 0.9576 0.8485 0.3395 0.081 Uiso 1 1 calc R
C42 C 1.0084(6) 0.9225(4) 0.3399(5) 0.075(3) Uani 1 1 d .
C43 C 1.1134(6) 0.9070(4) 0.3704(6) 0.113(4) Uani 1 1 d .
H43A H 1.1119 0.8766 0.3435 0.170 Uiso 1 1 calc R
H43B H 1.1498 0.8972 0.4210 0.170 Uiso 1 1 calc R
H43C H 1.1452 0.9375 0.3661 0.170 Uiso 1 1 calc R
C44 C 0.9768(6) 0.9745(4) 0.3206(5) 0.074(3) Uani 1 1 d .
H44 H 1.0222 1.0002 0.3274 0.089 Uiso 1 1 calc R
C45 C 0.8786(6) 0.9930(3) 0.2904(4) 0.057(2) Uani 1 1 d .
C46 C 0.8091(5) 0.9542(3) 0.2800(4) 0.0467(18) Uani 1 1 d .
C47 C 0.8575(6) 1.0500(4) 0.2711(4) 0.066(2) Uani 1 1 d .
H47 H 0.9088 1.0704 0.2777 0.079 Uiso 1 1 calc R
C48 C 0.7687(6) 1.1360(3) 0.2312(5) 0.070(2) Uani 1 1 d .
C49 C 0.8344(7) 1.1663(4) 0.3027(5) 0.106(3) Uani 1 1 d .
H49A H 0.9028 1.1569 0.3262 0.159 Uiso 1 1 calc R
H49B H 0.8168 1.1564 0.3338 0.159 Uiso 1 1 calc R
H49C H 0.8257 1.2049 0.2936 0.159 Uiso 1 1 calc R
C50 C 0.7970(8) 1.1487(4) 0.1807(6) 0.115(4) Uani 1 1 d .
H50A H 0.7918 1.1872 0.1716 0.172 Uiso 1 1 calc R
H50B H 0.7528 1.1296 0.1352 0.172 Uiso 1 1 calc R
H50C H 0.8642 1.1370 0.2037 0.172 Uiso 1 1 calc R
C51 C 0.6587(7) 1.1494(4) 0.1884(5) 0.086(3) Uani 1 1 d .
H51A H 0.6508 1.1886 0.1884 0.104 Uiso 1 1 calc R
H51B H 0.6238 1.1377 0.1381 0.104 Uiso 1 1 calc R
C52 C 0.4634(5) 1.0067(3) 0.2122(3) 0.0359(16) Uani 1 1 d .
Cl1 Cl 0.97724(17) 0.75112(9) 0.25111(14) 0.0740(6) Uani 1 1 d .
O21 O 0.9925(6) 0.8008(3) 0.2292(5) 0.151(3) Uani 1 1 d .
O22 O 0.8912(5) 0.7562(3) 0.2498(4) 0.117(2) Uani 1 1 d .
O23 O 1.0565(6) 0.7412(4) 0.3210(4) 0.170(4) Uani 1 1 d .
O24 O 0.9617(7) 0.7115(4) 0.2032(5) 0.180(4) Uani 1 1 d .
O50 O 0.3425(5) 0.9718(2) -0.0460(3) 0.0931(19) Uani 1 1 d .
O51 O 0.3180(5) 0.9030(3) 0.0380(4) 0.112(2) Uani 1 1 d .
O53 O 0.6020(5) 1.0987(3) 0.3865(5) 0.143(3) Uani 1 1 d .
O52 O 0.6432(7) 1.1835(4) 0.3286(5) 0.192(4) Uani 1 1 d .
O54 O 0.9381(7) 1.0470(4) 0.4752(6) 0.204(4) Uani 1 1 d .
O57 O -0.2646(9) 1.2202(4) -0.1354(12) 0.415(14) Uani 1 1 d .
O56 O -0.113(2) 1.0509(14) 0.1112(18) 0.77(3) Uani 1 1 d .
O58 O -0.1560(8) 1.1661(5) 0.0489(6) 0.227(6) Uani 1 1 d .
O59 O 0.4780(13) 0.9703(6) 0.4891(10) 0.310(8) Uiso 1 1 d .

loop_
_atom_site_aniso_label
_atom_site_aniso_U_11
_atom_site_aniso_U_22
_atom_site_aniso_U_33
_atom_site_aniso_U_23
_atom_site_aniso_U_13
_atom_site_aniso_U_12
Ni1 0.0466(6) 0.0526(6) 0.0337(5) 0.0059(4) 0.0271(4) 0.0013(4)
Ni2 0.0440(5) 0.0414(5) 0.0319(5) 0.0048(4) 0.0253(4) 0.0040(4)
Ni3 0.0355(5) 0.0429(5) 0.0366(5) 0.0042(4) 0.0223(4) -0.0004(4)
Ni4 0.0373(5) 0.0464(5) 0.0348(5) 0.0056(4) 0.0224(4) 0.0017(4)
Ni5 0.0376(5) 0.0453(5) 0.0402(5) -0.0005(4) 0.0254(4) -0.0009(4)
Ni6 0.0449(6) 0.0504(6) 0.0471(6) -0.0019(4) 0.0306(5) -0.0087(4)
O1 0.055(3) 0.072(3) 0.044(3) 0.009(2) 0.037(3) -0.001(3)
O2 0.048(3) 0.044(3) 0.041(3) 0.011(2) 0.029(2) 0.009(2)
O3 0.044(3) 0.049(3) 0.034(2) 0.005(2) 0.028(2) 0.004(2)
O4 0.033(3) 0.050(3) 0.035(2) 0.005(2) 0.022(2) 0.000(2)
O5 0.037(3) 0.050(3) 0.042(3) 0.014(2) 0.025(2) 0.003(2)
O6 0.035(3) 0.056(3) 0.036(3) 0.002(2) 0.021(2) 0.002(2)
O7 0.042(3) 0.040(3) 0.042(3) -0.001(2) 0.027(2) -0.001(2)
O8 0.037(3) 0.053(3) 0.046(3) 0.001(2) 0.026(2) -0.004(2)
O9 0.065(3) 0.051(3) 0.070(3) 0.008(3) 0.045(3) -0.005(3)
O10 0.040(3) 0.048(3) 0.037(3) 0.008(2) 0.027(2) 0.004(2)
O11 0.042(3) 0.046(3) 0.038(3) 0.013(2) 0.027(2) 0.010(2)
O12 0.034(3) 0.050(3) 0.045(3) -0.001(2) 0.027(2) -0.001(2)
O13 0.051(3) 0.063(3) 0.046(3) 0.000(2) 0.027(3) -0.006(2)
O14 0.056(3) 0.070(3) 0.041(3) -0.004(2) 0.028(3) -0.009(3)
O15 0.066(3) 0.046(3) 0.056(3) -0.005(2) 0.037(3) -0.003(2)
O16 0.046(3) 0.054(3) 0.054(3) -0.009(2) 0.029(2) -0.006(2)
O17 0.052(3) 0.055(3) 0.041(3) 0.001(2) 0.026(2) 0.009(2)
O18 0.060(3) 0.064(3) 0.039(3) -0.004(2) 0.031(3) 0.000(3)
O19 0.066(3) 0.056(3) 0.054(3) -0.003(2) 0.039(3) -0.005(3)
O20 0.053(3) 0.058(3) 0.046(3) 0.001(2) 0.032(3) -0.006(2)
N1 0.046(4) 0.067(4) 0.039(3) 0.013(3) 0.028(3) 0.002(3)
N2 0.048(4) 0.046(4) 0.035(3) 0.002(3) 0.027(3) 0.003(3)
N3 0.041(3) 0.046(4) 0.046(3) 0.003(3) 0.027(3) -0.002(3)
N4 0.042(4) 0.047(4) 0.037(3) 0.003(3) 0.023(3) 0.006(3)
N5 0.048(4) 0.050(4) 0.043(3) 0.004(3) 0.030(3) 0.007(3)
N6 0.056(4) 0.065(5) 0.057(4) -0.002(3) 0.038(4) -0.015(4)
C1 0.049(5) 0.105(7) 0.053(5) 0.008(5) 0.037(4) 0.001(5)
C2 0.060(5) 0.098(6) 0.048(5) 0.016(5) 0.040(4) 0.004(5)
C3 0.087(7) 0.203(12) 0.049(6) -0.008(7) 0.043(6) 0.017(8)
C4 0.114(8) 0.158(10) 0.133(9) 0.096(8) 0.101(8) 0.046(7)
C5 0.056(5) 0.054(5) 0.035(4) 0.009(3) 0.025(4) -0.005(4)
C6 0.041(4) 0.041(4) 0.031(4) 0.001(3) 0.017(3) -0.002(3)
C7 0.053(5) 0.047(5) 0.034(4) 0.005(3) 0.019(4) 0.000(4)
C8 0.060(5) 0.041(4) 0.050(5) 0.004(4) 0.028(4) 0.010(4)
C9 0.117(8) 0.079(6) 0.075(6) 0.026(5) 0.051(6) 0.048(6)
C10 0.055(5) 0.053(5) 0.048(4) -0.002(4) 0.029(4) 0.010(4)
C11 0.048(4) 0.033(4) 0.034(4) 0.005(3) 0.023(3) 0.003(3)
C12 0.035(4) 0.042(4) 0.033(4) 0.001(3) 0.018(3) -0.002(3)
C13 0.046(4) 0.042(4) 0.044(4) -0.003(3) 0.026(4) 0.005(4)
C14 0.049(4) 0.057(5) 0.037(4) 0.003(3) 0.031(4) 0.002(4)
C15 0.079(6) 0.072(6) 0.045(5) -0.006(4) 0.040(4) -0.004(5)
C16 0.062(5) 0.084(6) 0.059(5) 0.019(4) 0.046(4) 0.019(4)
C17 0.056(5) 0.059(5) 0.032(4) 0.007(3) 0.029(4) 0.006(4)
C18 0.039(4) 0.055(5) 0.037(4) 0.006(3) 0.017(3) -0.002(4)
C19 0.036(4) 0.049(4) 0.044(4) 0.003(3) 0.022(3) -0.009(3)
C20 0.037(5) 0.083(6) 0.074(6) 0.014(5) 0.032(4) -0.001(4)
C21 0.059(5) 0.076(6) 0.051(5) -0.014(4) 0.028(4) -0.010(4)
C22 0.042(4) 0.046(4) 0.054(5) -0.004(4) 0.032(4) -0.009(3)
C23 0.046(5) 0.043(4) 0.036(4) 0.002(3) 0.025(4) 0.000(3)
C24 0.051(5) 0.069(5) 0.063(5) 0.006(4) 0.040(4) -0.012(4)
C25 0.069(6) 0.072(6) 0.061(5) 0.022(4) 0.035(5) -0.014(5)
C26 0.095(7) 0.142(9) 0.081(7) 0.050(6) 0.047(6) -0.021(7)
C27 0.061(5) 0.068(6) 0.049(5) 0.013(4) 0.029(4) -0.002(4)
C28 0.043(4) 0.041(4) 0.044(4) 0.010(3) 0.027(4) -0.002(3)
C29 0.043(4) 0.034(4) 0.040(4) 0.000(3) 0.028(4) -0.003(3)
C30 0.056(5) 0.039(4) 0.039(4) 0.008(3) 0.029(4) 0.006(4)
C31 0.043(4) 0.052(5) 0.038(4) 0.006(3) 0.022(4) 0.006(4)
C32 0.050(5) 0.072(6) 0.045(4) 0.000(4) 0.024(4) -0.005(4)
C33 0.051(5) 0.081(6) 0.053(5) 0.016(4) 0.027(4) 0.011(4)
C34 0.041(4) 0.059(5) 0.046(4) 0.005(4) 0.023(4) 0.001(4)
C35 0.049(5) 0.041(4) 0.055(5) 0.007(3) 0.034(4) 0.002(4)
C36 0.043(4) 0.038(4) 0.054(5) -0.001(3) 0.029(4) -0.002(3)
C37 0.070(6) 0.055(5) 0.091(6) 0.007(5) 0.049(5) 0.015(4)
C38 0.081(6) 0.072(6) 0.060(5) -0.018(4) 0.042(5) -0.015(5)
C39 0.050(5) 0.065(5) 0.041(4) -0.003(4) 0.030(4) 0.008(4)
C40 0.044(5) 0.066(6) 0.047(4) -0.009(4) 0.031(4) -0.001(4)
C41 0.047(5) 0.084(6) 0.071(6) -0.012(5) 0.035(5) -0.001(5)
C42 0.051(6) 0.081(7) 0.099(7) -0.018(6) 0.049(5) 0.006(5)
C43 0.056(6) 0.124(9) 0.152(10) -0.019(7) 0.059(7) 0.010(6)
C44 0.043(5) 0.104(8) 0.084(6) -0.034(6) 0.043(5) -0.030(5)
C45 0.045(5) 0.072(6) 0.060(5) -0.018(4) 0.035(4) -0.012(4)
C46 0.035(4) 0.067(5) 0.043(4) -0.015(4) 0.027(4) -0.009(4)
C47 0.060(6) 0.082(7) 0.076(6) -0.015(5) 0.052(5) -0.022(5)
C48 0.067(6) 0.065(6) 0.089(7) -0.003(5) 0.052(5) -0.025(5)
C49 0.099(8) 0.089(7) 0.098(8) -0.038(6) 0.044(7) -0.032(6)
C50 0.124(9) 0.095(8) 0.146(10) 0.005(7) 0.093(8) -0.036(7)
C51 0.089(7) 0.065(6) 0.097(7) 0.004(5) 0.052(6) -0.010(5)
C52 0.041(4) 0.039(4) 0.027(4) -0.009(3) 0.021(3) -0.007(4)
Cl1 0.0723(16) 0.0671(15) 0.0889(17) 0.0106(13) 0.0522(15) 0.0120(12)
O21 0.168(8) 0.132(7) 0.168(8) 0.033(6) 0.110(7) -0.038(6)
O22 0.091(5) 0.149(6) 0.146(6) 0.032(5) 0.090(5) 0.025(5)
O23 0.112(6) 0.280(12) 0.092(6) 0.073(7) 0.048(5) 0.077(7)
O24 0.203(10) 0.157(8) 0.206(10) -0.092(7) 0.138(8) -0.028(7)
O50 0.120(5) 0.107(5) 0.086(4) -0.026(4) 0.081(4) -0.030(4)
O51 0.109(5) 0.130(6) 0.091(5) -0.001(4) 0.058(4) -0.016(4)
O53 0.109(6) 0.120(6) 0.162(8) 0.042(5) 0.062(6) -0.007(5)
O52 0.206(10) 0.197(10) 0.198(10) -0.096(8) 0.136(8) -0.071(8)
O54 0.151(9) 0.212(10) 0.179(10) -0.022(8) 0.065(8) -0.029(8)
O57 0.194(11) 0.095(8) 0.83(4) 0.054(14) 0.242(18) -0.010(8)
O56 0.53(4) 0.77(5) 0.52(4) -0.40(4) 0.06(3) 0.08(4)
O58 0.194(10) 0.291(13) 0.265(13) -0.148(11) 0.175(10) -0.095(10)

loop_
_atom_type_symbol
_atom_type_description
_atom_type_scat_dispersion_real
_atom_type_scat_dispersion_imag
_atom_type_scat_source
C C 0.0033 0.0016 'International Tables Vol C Tables 4.2.6.8 and 6.1.1.4'
H H 0.0000 0.0000 'International Tables Vol C Tables 4.2.6.8 and 6.1.1.4'
Cl Cl 0.1484 0.1585 'International Tables Vol C Tables 4.2.6.8 and 6.1.1.4'
N N 0.0061 0.0033 'International Tables Vol C Tables 4.2.6.8 and 6.1.1.4'
Ni Ni 0.3393 1.1124 'International Tables Vol C Tables 4.2.6.8 and 6.1.1.4'
O O 0.0106 0.0060 'International Tables Vol C Tables 4.2.6.8 and 6.1.1.4'

loop_
_geom_angle_atom_site_label_1
_geom_angle_atom_site_label_2
_geom_angle_atom_site_label_3
_geom_angle
N1 Ni1 O1 84.7(2)
N1 Ni1 O2 90.4(2)
O1 Ni1 O2 172.71(18)
N1 Ni1 O11 170.4(2)
O1 Ni1 O11 104.21(17)
O2 Ni1 O11 81.07(16)
N1 Ni1 O13 91.7(2)
O1 Ni1 O13 95.57(18)
O2 Ni1 O13 89.95(17)
O11 Ni1 O13 83.99(17)
N1 Ni1 O14 100.1(2)
O1 Ni1 O14 92.22(18)
O2 Ni1 O14 83.31(17)
O11 Ni1 O14 83.40(17)
O13 Ni1 O14 166.48(17)
N2 Ni2 O2 91.53(19)
N2 Ni2 O3 83.39(19)
O2 Ni2 O3 174.39(17)
N2 Ni2 O4 103.07(19)
O2 Ni2 O4 95.70(16)
O3 Ni2 O4 83.21(16)
N2 Ni2 O11 167.64(19)
O2 Ni2 O11 80.03(16)
O3 Ni2 O11 105.37(16)
O4 Ni2 O11 86.85(16)
N2 Ni2 O15 91.51(19)
O2 Ni2 O15 85.83(17)
O3 Ni2 O15 96.63(17)
O4 Ni2 O15 165.28(17)
O11 Ni2 O15 78.98(17)
N2 Ni2 Ni3 113.81(15)
O2 Ni2 Ni3 135.04(13)
O3 Ni2 Ni3 46.38(11)
O4 Ni2 Ni3 44.32(11)
O11 Ni2 Ni3 78.43(11)
O15 Ni2 Ni3 127.29(13)
N3 Ni3 O5 90.9(2)
N3 Ni3 O10 169.3(2)
O5 Ni3 O10 79.44(16)
N3 Ni3 O4 86.58(19)
O5 Ni3 O4 175.38(17)
O10 Ni3 O4 103.32(16)
N3 Ni3 O3 104.09(19)
O5 Ni3 O3 93.61(17)
O10 Ni3 O3 81.34(16)
O4 Ni3 O3 83.22(16)
N3 Ni3 O16 93.22(19)
O5 Ni3 O16 84.73(17)
O10 Ni3 O16 81.37(16)
O4 Ni3 O16 99.30(17)
O3 Ni3 O16 162.65(16)
N3 Ni3 Ni2 116.63(16)
O5 Ni3 Ni2 132.68(13)
O10 Ni3 Ni2 73.75(12)
O4 Ni3 Ni2 45.98(12)
O3 Ni3 Ni2 44.74(11)
O16 Ni3 Ni2 127.43(12)
N4 Ni4 O5 91.9(2)
N4 Ni4 O10 170.0(2)
O5 Ni4 O10 80.13(16)
N4 Ni4 O6 85.6(2)
O5 Ni4 O6 173.66(18)
O10 Ni4 O6 102.95(17)
N4 Ni4 O7 104.26(19)
O5 Ni4 O7 91.26(17)
O10 Ni4 O7 82.06(16)
O6 Ni4 O7 83.75(16)
N4 Ni4 O17 92.37(19)
O5 Ni4 O17 83.92(17)
O10 Ni4 O17 80.90(16)
O6 Ni4 O17 101.97(17)
O7 Ni4 O17 162.85(16)
N4 Ni4 Ni5 115.65(16)
O5 Ni4 Ni5 130.66(13)
O10 Ni4 Ni5 74.28(11)
O6 Ni4 Ni5 46.46(12)
O7 Ni4 Ni5 44.36(11)
O17 Ni4 Ni5 130.93(12)
N5 Ni5 O8 91.3(2)
N5 Ni5 O7 83.8(2)
O8 Ni5 O7 173.31(18)
N5 Ni5 O6 101.14(19)
O8 Ni5 O6 93.52(17)
O7 Ni5 O6 82.98(16)
N5 Ni5 O12 169.56(19)
O8 Ni5 O12 80.65(17)
O7 Ni5 O12 104.71(17)
O6 Ni5 O12 86.05(16)
N5 Ni5 O18 91.80(19)
O8 Ni5 O18 85.23(17)
O7 Ni5 O18 99.45(17)
O6 Ni5 O18 167.03(17)
O12 Ni5 O18 81.01(16)
N5 Ni5 Ni4 112.21(16)
O8 Ni5 Ni4 133.19(13)
O7 Ni5 Ni4 45.97(11)
O6 Ni5 Ni4 43.98(11)
O12 Ni5 Ni4 78.22(11)
O18 Ni5 Ni4 131.06(13)
N6 Ni6 O9 83.6(2)
N6 Ni6 O8 90.2(2)
O9 Ni6 O8 173.00(19)
N6 Ni6 O12 172.0(2)
O9 Ni6 O12 104.28(18)
O8 Ni6 O12 81.81(17)
N6 Ni6 O20 96.4(2)
O9 Ni6 O20 95.66(19)
O8 Ni6 O20 88.37(17)
O12 Ni6 O20 83.87(16)
N6 Ni6 O19 94.5(2)
O9 Ni6 O19 92.80(19)
O8 Ni6 O19 84.28(17)
O12 Ni6 O19 84.33(17)
O20 Ni6 O19 166.88(17)
C1 O1 Ni1 105.1(4)
C12 O2 Ni2 129.4(4)
C12 O2 Ni1 128.7(4)
Ni2 O2 Ni1 101.50(19)
C17 O3 Ni2 110.4(3)
C17 O3 Ni3 117.4(4)
Ni2 O3 Ni3 88.89(15)
C18 O4 Ni3 106.9(3)
C18 O4 Ni2 119.4(4)
Ni3 O4 Ni2 89.70(16)
C29 O5 Ni4 129.6(4)
C29 O5 Ni3 130.2(4)
Ni4 O5 Ni3 100.22(18)
C34 O6 Ni4 108.1(4)
C34 O6 Ni5 118.7(4)
Ni4 O6 Ni5 89.56(16)
C35 O7 Ni5 110.4(4)
C35 O7 Ni4 119.8(4)
Ni5 O7 Ni4 89.67(16)
C46 O8 Ni5 127.2(4)
C46 O8 Ni6 129.6(4)
Ni5 O8 Ni6 100.75(19)
C51 O9 Ni6 104.6(4)
C52 O10 Ni4 129.8(4)
C52 O10 Ni3 129.9(4)
Ni4 O10 Ni3 100.21(18)
C52 O11 Ni1 143.5(4)
C52 O11 Ni2 119.0(4)
Ni1 O11 Ni2 97.06(17)
C52 O12 Ni6 144.0(4)
C52 O12 Ni5 118.7(4)
Ni6 O12 Ni5 96.47(18)
C5 N1 C2 121.0(6)
C5 N1 Ni1 126.5(5)
C2 N1 Ni1 112.5(5)
C13 N2 C14 120.3(6)
C13 N2 Ni2 125.2(5)
C14 N2 Ni2 113.9(4)
C22 N3 C19 121.8(5)
C22 N3 Ni3 126.6(5)
C19 N3 Ni3 111.3(4)
C30 N4 C31 122.8(5)
C30 N4 Ni4 125.0(5)
C31 N4 Ni4 111.9(4)
C39 N5 C36 122.3(6)
C39 N5 Ni5 125.2(5)
C36 N5 Ni5 112.5(4)
C47 N6 C48 120.9(7)
C47 N6 Ni6 125.1(6)
C48 N6 Ni6 113.7(5)
O1 C1 C2 114.0(6)
O1 C1 H1A 108.7
C2 C1 H1A 108.8
O1 C1 H1B 108.8
C2 C1 H1B 108.7
H1A C1 H1B 107.6
N1 C2 C3 107.8(6)
N1 C2 C1 104.5(6)
C3 C2 C1 111.1(7)
N1 C2 C4 112.1(7)
C3 C2 C4 111.6(7)
C1 C2 C4 109.5(7)
C2 C3 H3A 109.5
C2 C3 H3B 109.5
H3A C3 H3B 109.5
C2 C3 H3C 109.5
H3A C3 H3C 109.5
H3B C3 H3C 109.5
C2 C4 H4A 109.5
C2 C4 H4B 109.5
H4A C4 H4B 109.5
C2 C4 H4C 109.5
H4A C4 H4C 109.5
H4B C4 H4C 109.5
N1 C5 C6 127.2(6)
N1 C5 H5 116.4
C6 C5 H5 116.4
C7 C6 C12 119.8(6)
C7 C6 C5 115.7(6)
C12 C6 C5 124.4(6)
C8 C7 C6 124.3(6)
C8 C7 H7 117.8
C6 C7 H7 117.8
C7 C8 C10 116.5(6)
C7 C8 C9 123.8(7)
C10 C8 C9 119.6(7)
C8 C9 H9A 109.5
C8 C9 H9B 109.5
H9A C9 H9B 109.5
C8 C9 H9C 109.5
H9A C9 H9C 109.5
H9B C9 H9C 109.5
C8 C10 C11 122.4(7)
C8 C10 H10 118.8
C11 C10 H10 118.8
C10 C11 C12 120.6(6)
C10 C11 C13 114.7(6)
C12 C11 C13 124.3(6)
O2 C12 C11 121.5(6)
O2 C12 C6 122.3(6)
C11 C12 C6 116.2(6)
N2 C13 C11 127.9(6)
N2 C13 H13 116.0
C11 C13 H13 116.1
N2 C14 C16 113.4(5)
N2 C14 C17 106.6(5)
C16 C14 C17 108.7(6)
N2 C14 C15 106.4(5)
C16 C14 C15 110.8(6)
C17 C14 C15 110.8(6)
C14 C15 H15A 109.5
C14 C15 H15B 109.5
H15A C15 H15B 109.5
C14 C15 H15C 109.5
H15A C15 H15C 109.5
H15B C15 H15C 109.5
C14 C16 H16A 109.5
C14 C16 H16B 109.5
H16A C16 H16B 109.5
C14 C16 H16C 109.5
H16A C16 H16C 109.5
H16B C16 H16C 109.5
O3 C17 C14 113.2(5)
O3 C17 H17A 108.9
C14 C17 H17A 108.9
O3 C17 H17B 108.9
C14 C17 H17B 108.9
H17A C17 H17B 107.7
O4 C18 C19 114.7(5)
O4 C18 H18A 108.6
C19 C18 H18A 108.6
O4 C18 H18B 108.6
C19 C18 H18B 108.6
H18A C18 H18B 107.6
N3 C19 C20 113.7(5)
N3 C19 C18 106.0(5)
C20 C19 C18 110.2(6)
N3 C19 C21 106.9(5)
C20 C19 C21 110.7(6)
C18 C19 C21 109.1(6)
C19 C20 H20A 109.5
C19 C20 H20B 109.5
H20A C20 H20B 109.5
C19 C20 H20C 109.5
H20A C20 H20C 109.5
H20B C20 H20C 109.5
C19 C21 H21A 109.5
C19 C21 H21B 109.5
H21A C21 H21B 109.5
C19 C21 H21C 109.5
H21A C21 H21C 109.5
H21B C21 H21C 109.5
N3 C22 C23 126.2(6)
N3 C22 H22 116.9
C23 C22 H22 116.9
C24 C23 C29 118.8(6)
C24 C23 C22 116.1(6)
C29 C23 C22 125.2(6)
C25 C24 C23 123.4(7)
C25 C24 H24 118.3
C23 C24 H24 118.3
C27 C25 C24 116.4(7)
C27 C25 C26 121.3(7)
C24 C25 C26 122.2(7)
C25 C26 H26A 109.5
C25 C26 H26B 109.5
H26A C26 H26B 109.5
C25 C26 H26C 109.5
H26A C26 H26C 109.5
H26B C26 H26C 109.5
C25 C27 C28 123.7(7)
C25 C27 H27 118.1
C28 C27 H27 118.1
C27 C28 C29 118.7(6)
C27 C28 C30 115.7(6)
C29 C28 C30 125.6(6)
O5 C29 C28 120.7(6)
O5 C29 C23 120.4(6)
C28 C29 C23 118.8(6)
N4 C30 C28 127.0(6)
N4 C30 H30 116.5
C28 C30 H30 116.5
N4 C31 C32 107.8(5)
N4 C31 C33 114.2(6)
C32 C31 C33 110.9(6)
N4 C31 C34 105.1(5)
C32 C31 C34 109.6(6)
C33 C31 C34 109.1(6)
C31 C32 H32A 109.5
C31 C32 H32B 109.5
H32A C32 H32B 109.5
C31 C32 H32C 109.5
H32A C32 H32C 109.5
H32B C32 H32C 109.5
C31 C33 H33A 109.5
C31 C33 H33B 109.5
H33A C33 H33B 109.5
C31 C33 H33C 109.5
H33A C33 H33C 109.5
H33B C33 H33C 109.5
O6 C34 C31 113.1(5)
O6 C34 H34A 109.0
C31 C34 H34A 109.0
O6 C34 H34B 109.0
C31 C34 H34B 108.9
H34A C34 H34B 107.8
O7 C35 C36 114.5(5)
O7 C35 H35A 108.6
C36 C35 H35A 108.6
O7 C35 H35B 108.6
C36 C35 H35B 108.6
H35A C35 H35B 107.6
C37 C36 N5 113.6(6)
C37 C36 C35 109.6(6)
N5 C36 C35 104.9(5)
C37 C36 C38 110.0(6)
N5 C36 C38 107.9(5)
C35 C36 C38 110.8(6)
C36 C37 H37A 109.5
C36 C37 H37B 109.5
H37A C37 H37B 109.5
C36 C37 H37C 109.5
H37A C37 H37C 109.5
H37B C37 H37C 109.5
C36 C38 H38A 109.5
C36 C38 H38B 109.5
H38A C38 H38B 109.5
C36 C38 H38C 109.5
H38A C38 H38C 109.5
H38B C38 H38C 109.5
N5 C39 C40 126.7(7)
N5 C39 H39 116.6
C40 C39 H39 116.6
C41 C40 C46 119.7(7)
C41 C40 C39 115.3(7)
C46 C40 C39 124.8(6)
C42 C41 C40 123.5(8)
C42 C41 H41 118.3
C40 C41 H41 118.3
C44 C42 C41 116.2(8)
C44 C42 C43 120.7(9)
C41 C42 C43 123.1(9)
C42 C43 H43A 109.5
C42 C43 H43B 109.5
H43A C43 H43B 109.5
C42 C43 H43C 109.5
H43A C43 H43C 109.5
H43B C43 H43C 109.5
C42 C44 C45 124.9(8)
C42 C44 H44 117.6
C45 C44 H44 117.5
C46 C45 C44 117.9(8)
C46 C45 C47 125.1(7)
C44 C45 C47 117.0(8)
O8 C46 C45 120.7(7)
O8 C46 C40 121.5(6)
C45 C46 C40 117.7(7)
N6 C47 C45 128.0(7)
N6 C47 H47 116.0
C45 C47 H47 116.0
N6 C48 C49 109.4(7)
N6 C48 C51 105.3(6)
C49 C48 C51 113.7(8)
N6 C48 C50 110.1(7)
C49 C48 C50 111.4(7)
C51 C48 C50 106.8(8)
C48 C49 H49A 109.5
C48 C49 H49B 109.5
H49A C49 H49B 109.5
C48 C49 H49C 109.5
H49A C49 H49C 109.5
H49B C49 H49C 109.5
C48 C50 H50A 109.5
C48 C50 H50B 109.5
H50A C50 H50B 109.5
C48 C50 H50C 109.5
H50A C50 H50C 109.5
H50B C50 H50C 109.5
O9 C51 C48 112.3(7)
O9 C51 H51A 109.1
C48 C51 H51A 109.1
O9 C51 H51B 109.1
C48 C51 H51B 109.1
H51A C51 H51B 107.9
O12 C52 O11 125.0(6)
O12 C52 O10 118.5(6)
O11 C52 O10 116.5(6)
O23 Cl1 O24 113.4(6)
O23 Cl1 O21 108.6(6)
O24 Cl1 O21 108.2(6)
O23 Cl1 O22 107.4(5)
O24 Cl1 O22 110.4(5)
O21 Cl1 O22 108.8(5)

loop_
_geom_bond_atom_site_label_1
_geom_bond_atom_site_label_2
_geom_bond_distance
_geom_bond_site_symmetry_2
Ni1 N1 1.993(5) .
Ni1 O1 2.016(4) .
Ni1 O2 2.044(4) .
Ni1 O11 2.061(4) .
Ni1 O13 2.138(4) .
Ni1 O14 2.181(5) .
Ni2 N2 1.991(5) .
Ni2 O2 2.014(4) .
Ni2 O3 2.048(4) .
Ni2 O4 2.092(4) .
Ni2 O11 2.132(4) .
Ni2 O15 2.181(5) .
Ni2 Ni3 2.9090(11) .
Ni3 N3 1.962(5) .
Ni3 O5 2.014(4) .
Ni3 O10 2.015(4) .
Ni3 O4 2.032(4) .
Ni3 O3 2.106(4) .
Ni3 O16 2.207(4) .
Ni4 N4 1.965(5) .
Ni4 O5 2.000(4) .
Ni4 O10 1.999(4) .
Ni4 O6 2.031(4) .
Ni4 O7 2.103(4) .
Ni4 O17 2.269(4) .
Ni4 Ni5 2.9248(11) .
Ni5 N5 1.988(5) .
Ni5 O8 2.012(4) .
Ni5 O7 2.045(4) .
Ni5 O6 2.120(4) .
Ni5 O12 2.120(4) .
Ni5 O18 2.158(4) .
Ni6 N6 1.990(6) .
Ni6 O9 2.015(5) .
Ni6 O8 2.031(4) .
Ni6 O12 2.054(4) .
Ni6 O20 2.106(4) .
Ni6 O19 2.199(5) .
O1 C1 1.408(8) .
O2 C12 1.311(7) .
O3 C17 1.416(7) .
O4 C18 1.426(7) .
O5 C29 1.308(7) .
O6 C34 1.421(7) .
O7 C35 1.417(7) .
O8 C46 1.316(7) .
O9 C51 1.442(9) .
O10 C52 1.295(7) .
O11 C52 1.287(7) .
O12 C52 1.270(7) .
N1 C5 1.281(8) .
N1 C2 1.500(8) .
N2 C13 1.268(7) .
N2 C14 1.496(7) .
N3 C22 1.276(8) .
N3 C19 1.511(8) .
N4 C30 1.290(7) .
N4 C31 1.502(8) .
N5 C39 1.275(8) .
N5 C36 1.528(8) .
N6 C47 1.287(9) .
N6 C48 1.493(10) .
C1 C2 1.523(10) .
C1 H1A 0.9700 .
C1 H1B 0.9700 .
C2 C3 1.510(11) .
C2 C4 1.555(11) .
C3 H3A 0.9600 .
C3 H3B 0.9600 .
C3 H3C 0.9600 .
C4 H4A 0.9600 .
C4 H4B 0.9600 .
C4 H4C 0.9600 .
C5 C6 1.456(9) .
C5 H5 0.9300 .
C6 C7 1.394(9) .
C6 C12 1.428(8) .
C7 C8 1.360(9) .
C7 H7 0.9300 .
C8 C10 1.394(9) .
C8 C9 1.527(10) .
C9 H9A 0.9600 .
C9 H9B 0.9600 .
C9 H9C 0.9600 .
C10 C11 1.399(9) .
C10 H10 0.9300 .
C11 C12 1.425(9) .
C11 C13 1.471(9) .
C13 H13 0.9300 .
C14 C16 1.520(9) .
C14 C17 1.538(9) .
C14 C15 1.536(9) .
C15 H15A 0.9600 .
C15 H15B 0.9600 .
C15 H15C 0.9600 .
C16 H16A 0.9600 .
C16 H16B 0.9600 .
C16 H16C 0.9600 .
C17 H17A 0.9700 .
C17 H17B 0.9700 .
C18 C19 1.533(9) .
C18 H18A 0.9700 .
C18 H18B 0.9700 .
C19 C20 1.529(9) .
C19 C21 1.535(9) .
C20 H20A 0.9600 .
C20 H20B 0.9600 .
C20 H20C 0.9600 .
C21 H21A 0.9600 .
C21 H21B 0.9600 .
C21 H21C 0.9600 .
C22 C23 1.476(9) .
C22 H22 0.9300 .
C23 C24 1.401(9) .
C23 C29 1.416(8) .
C24 C25 1.386(10) .
C24 H24 0.9300 .
C25 C27 1.378(10) .
C25 C26 1.527(10) .
C26 H26A 0.9600 .
C26 H26B 0.9600 .
C26 H26C 0.9600 .
C27 C28 1.400(9) .
C27 H27 0.9300 .
C28 C29 1.416(8) .
C28 C30 1.451(9) .
C30 H30 0.9300 .
C31 C32 1.514(9) .
C31 C33 1.523(9) .
C31 C34 1.551(9) .
C32 H32A 0.9600 .
C32 H32B 0.9600 .
C32 H32C 0.9600 .
C33 H33A 0.9600 .
C33 H33B 0.9600 .
C33 H33C 0.9600 .
C34 H34A 0.9700 .
C34 H34B 0.9700 .
C35 C36 1.528(9) .
C35 H35A 0.9700 .
C35 H35B 0.9700 .
C36 C37 1.513(9) .
C36 C38 1.537(9) .
C37 H37A 0.9600 .
C37 H37B 0.9600 .
C37 H37C 0.9600 .
C38 H38A 0.9600 .
C38 H38B 0.9600 .
C38 H38C 0.9600 .
C39 C40 1.447(10) .
C39 H39 0.9300 .
C40 C41 1.391(9) .
C40 C46 1.432(10) .
C41 C42 1.388(11) .
C41 H41 0.9300 .
C42 C44 1.348(11) .
C42 C43 1.508(11) .
C43 H43A 0.9600 .
C43 H43B 0.9600 .
C43 H43C 0.9600 .
C44 C45 1.431(11) .
C44 H44 0.9300 .
C45 C46 1.416(9) .
C45 C47 1.443(11) .
C47 H47 0.9300 .
C48 C49 1.507(11) .
C48 C51 1.519(11) .
C48 C50 1.536(11) .
C49 H49A 0.9600 .
C49 H49B 0.9600 .
C49 H49C 0.9600 .
C50 H50A 0.9600 .
C50 H50B 0.9600 .
C50 H50C 0.9600 .
C51 H51A 0.9700 .
C51 H51B 0.9700 .
Cl1 O23 1.350(7) .
Cl1 O24 1.370(7) .
Cl1 O21 1.400(7) .
Cl1 O22 1.443(6) .
O59 O59 1.57(3) 3_676
